data_7025112
loop_
_publ_author_name
'Klingele, Julia'
'Kaase, Dominic'
'Hilgert, Jakob'
'Steinfeld, Gunther'
'Klingele, Marco H.'
'Lach, Jochen'

_publ_section_title
;
 Triazolopyridines as ligands: structural diversity in iron(II),
 cobalt(II), nickel(II) and copper(II) complexes of
 3-(2-pyridyl)-[1,2,4]triazolo[4,3-a]- pyridine (L&#x00B9;&#x2070;) and
 spin crossover in [Fe(II)(L&#x00B9;&#x2070;)&#x2082;(NCS)&#x2082;].
;
_journal_issue 19
_journal_name_full 'Dalton transactions (Cambridge, England : 2003)'
_journal_page_first 4495
_journal_page_last 4507
_journal_paper_doi 10.1039/b925107c
_journal_volume 39
_journal_year 2010
_chemical_formula_moiety
;
C44 H32 Co N16, 2(Cl O4), H2 O
;
_chemical_formula_sum 'C44 H34 Cl2 Co N16 O9'
_chemical_formula_weight 1060.70
_chemical_name_systematic
;
?
;
_space_group_IT_number 2
_symmetry_cell_setting triclinic
_symmetry_space_group_name_Hall '-P 1'
_symmetry_space_group_name_H-M 'P -1'
_atom_sites_solution_hydrogens geom
_atom_sites_solution_primary direct
_atom_sites_solution_secondary difmap
_audit_creation_method SHELXL-97
_cell_angle_alpha 70.66(3)
_cell_angle_beta 85.82(3)
_cell_angle_gamma 77.88(3)
_cell_formula_units_Z 1
_cell_length_a 7.3006(15)
_cell_length_b 12.248(2)
_cell_length_c 13.898(3)
_cell_measurement_reflns_used 2965
_cell_measurement_temperature 203(2)
_cell_measurement_theta_max 25.01
_cell_measurement_theta_min 1.80
_cell_volume 1146.5(5)
_computing_structure_refinement 'SHELXL-97 (Sheldrick, 1997)'
_computing_structure_solution 'SHELXS-97 (Sheldrick, 1990)'
_diffrn_ambient_temperature 203(2)
_diffrn_measured_fraction_theta_full 0.732
_diffrn_measured_fraction_theta_max 0.732
_diffrn_measurement_device_type 'Rigaku R-Axis SPIDER'
_diffrn_measurement_method '\w scans'
_diffrn_radiation_monochromator graphite
_diffrn_radiation_source 'fine-focus sealed tube'
_diffrn_radiation_type MoK\a
_diffrn_radiation_wavelength 0.71073
_diffrn_reflns_av_R_equivalents 0.0961
_diffrn_reflns_av_sigmaI/netI 0.0642
_diffrn_reflns_limit_h_max 8
_diffrn_reflns_limit_h_min -8
_diffrn_reflns_limit_k_max 14
_diffrn_reflns_limit_k_min -13
_diffrn_reflns_limit_l_max 16
_diffrn_reflns_limit_l_min -16
_diffrn_reflns_number 10053
_diffrn_reflns_theta_full 25.01
_diffrn_reflns_theta_max 25.01
_diffrn_reflns_theta_min 1.80
_exptl_absorpt_coefficient_mu 0.567
_exptl_absorpt_correction_T_max 0.9299
_exptl_absorpt_correction_T_min 0.7725
_exptl_absorpt_correction_type multi-scan
_exptl_absorpt_process_details
;
March 2001 T Higashi
;
_exptl_crystal_colour yellow
_exptl_crystal_density_diffrn 1.536
_exptl_crystal_density_method 'not measured'
_exptl_crystal_description block
_exptl_crystal_F_000 543
_exptl_crystal_size_max 0.48
_exptl_crystal_size_mid 0.34
_exptl_crystal_size_min 0.13
_refine_diff_density_max 0.869
_refine_diff_density_min -0.520
_refine_diff_density_rms 0.107
_refine_ls_extinction_method none
_refine_ls_goodness_of_fit_ref 1.124
_refine_ls_hydrogen_treatment constr
_refine_ls_matrix_type full
_refine_ls_number_parameters 331
_refine_ls_number_reflns 2965
_refine_ls_number_restraints 3
_refine_ls_restrained_S_all 2.205
_refine_ls_R_factor_all 0.0945
_refine_ls_R_factor_gt 0.0839
_refine_ls_shift/su_max 0.000
_refine_ls_shift/su_mean 0.000
_refine_ls_structure_factor_coef Fsqd
_refine_ls_weighting_details 'calc w=1/[\s^2^(Fo^2^)+(0.1103P)^2^+4.1645P] where P=(Fo^2^+2Fc^2^)/3'
_refine_ls_weighting_scheme calc
_refine_ls_wR_factor_gt 0.2128
_refine_ls_wR_factor_ref 0.2195
_reflns_number_gt 2666
_reflns_number_total 2965
_reflns_threshold_expression >2sigma(I)
_cod_data_source_file b925107c.txt
_cod_data_source_block jmk_afp03_nils
_cod_depositor_comments
;
The following automatic conversions were performed:

'_exptl_absorpt_correction_type' value 'Multi-scan' changed to
'multi-scan' according to
/home/saulius/struct/CIF-dictionaries/cif_core.dic dictionary named
'cif_core.dic' version 2.4.2 from 2011-04-26.

Automatic conversion script
Id: cif_fix_values 1891 2012-01-12 08:04:46Z andrius 
;
_cod_original_cell_volume 1146.4(4)
_cod_original_sg_symbol_H-M P-1
_cod_database_code 7025112

loop_
_symmetry_equiv_pos_as_xyz
'x, y, z'
'-x, -y, -z'

loop_
_atom_site_label
_atom_site_type_symbol
_atom_site_fract_x
_atom_site_fract_y
_atom_site_fract_z
_atom_site_U_iso_or_equiv
_atom_site_adp_type
_atom_site_occupancy
_atom_site_symmetry_multiplicity
_atom_site_calc_flag
_atom_site_refinement_flags
Co1 Co 0.5000 0.5000 0.5000 0.0157(7) Uani 1 2 d S
N1 N 0.6421(12) 0.5428(7) 0.3571(6) 0.0170(18) Uani 1 1 d .
N2 N 0.3246(13) 0.4698(8) 0.4022(7) 0.0188(19) Uani 1 1 d .
N3 N 0.1781(13) 0.4120(8) 0.4210(7) 0.022(2) Uani 1 1 d .
N4 N 0.3036(13) 0.4144(7) 0.2696(7) 0.0192(19) Uani 1 1 d .
C1 C 0.7879(16) 0.5979(10) 0.3376(9) 0.023(2) Uani 1 1 d .
H1 H 0.8373 0.6147 0.3906 0.028 Uiso 1 1 calc R
C2 C 0.8683(17) 0.6310(11) 0.2402(9) 0.027(3) Uani 1 1 d .
H2 H 0.9713 0.6687 0.2279 0.033 Uiso 1 1 calc R
C3 C 0.7937(19) 0.6072(12) 0.1629(9) 0.033(3) Uani 1 1 d .
H3 H 0.8457 0.6291 0.0970 0.039 Uiso 1 1 calc R
C4 C 0.6415(15) 0.5507(10) 0.1820(8) 0.023(2) Uani 1 1 d .
H4 H 0.5900 0.5329 0.1302 0.028 Uiso 1 1 calc R
C5 C 0.5691(15) 0.5218(9) 0.2798(8) 0.019(2) Uani 1 1 d .
C6 C 0.4012(15) 0.4699(9) 0.3136(8) 0.019(2) Uani 1 1 d .
C7 C 0.1639(16) 0.3797(9) 0.3406(8) 0.020(2) Uani 1 1 d .
C8 C 0.0337(17) 0.3209(10) 0.3187(9) 0.027(3) Uani 1 1 d .
H8 H -0.0627 0.2983 0.3651 0.032 Uiso 1 1 calc R
C9 C 0.0511(18) 0.2977(11) 0.2282(10) 0.031(3) Uani 1 1 d .
H9 H -0.0359 0.2602 0.2113 0.037 Uiso 1 1 calc R
C10 C 0.1988(19) 0.3295(11) 0.1601(9) 0.032(3) Uani 1 1 d .
H10 H 0.2103 0.3102 0.0996 0.039 Uiso 1 1 calc R
C11 C 0.3247(19) 0.3870(10) 0.1791(8) 0.028(3) Uani 1 1 d .
H11 H 0.4224 0.4076 0.1331 0.034 Uiso 1 1 calc R
N21 N 0.2339(16) 1.0476(8) 0.5224(8) 0.031(2) Uani 1 1 d .
N22 N 0.3772(15) 0.7376(8) 0.5422(7) 0.024(2) Uani 1 1 d .
N23 N 0.3713(13) 0.6898(7) 0.4672(7) 0.020(2) Uani 1 1 d .
N24 N 0.2619(13) 0.8837(8) 0.4051(7) 0.020(2) Uani 1 1 d .
C21 C 0.231(2) 1.1174(11) 0.5792(10) 0.036(3) Uani 1 1 d .
H21 H 0.1883 1.1990 0.5485 0.044 Uiso 1 1 calc R
C22 C 0.286(2) 1.0778(11) 0.6798(10) 0.036(3) Uani 1 1 d .
H22 H 0.2817 1.1310 0.7160 0.043 Uiso 1 1 calc R
C23 C 0.349(2) 0.9588(12) 0.7258(10) 0.036(3) Uani 1 1 d .
H23 H 0.3859 0.9291 0.7945 0.043 Uiso 1 1 calc R
C24 C 0.356(2) 0.8825(11) 0.6691(10) 0.033(3) Uani 1 1 d .
H24 H 0.3975 0.8007 0.6987 0.039 Uiso 1 1 calc R
C25 C 0.3003(16) 0.9314(10) 0.5677(8) 0.021(2) Uani 1 1 d .
C26 C 0.3110(16) 0.8525(9) 0.5064(8) 0.021(2) Uani 1 1 d .
C27 C 0.3030(16) 0.7781(9) 0.3832(9) 0.021(2) Uani 1 1 d .
C28 C 0.2681(18) 0.7794(10) 0.2838(9) 0.029(3) Uani 1 1 d .
H28 H 0.2944 0.7094 0.2671 0.035 Uiso 1 1 calc R
C29 C 0.1953(19) 0.8847(11) 0.2130(9) 0.033(3) Uani 1 1 d .
H29 H 0.1710 0.8872 0.1467 0.039 Uiso 1 1 calc R
C30 C 0.156(2) 0.9904(11) 0.2384(10) 0.037(3) Uani 1 1 d .
H30 H 0.1050 1.0619 0.1886 0.044 Uiso 1 1 calc R
C31 C 0.1901(17) 0.9906(10) 0.3329(9) 0.027(3) Uani 1 1 d .
H31 H 0.1658 1.0611 0.3489 0.032 Uiso 1 1 calc R
Cl1 Cl 0.2486(5) 0.7132(3) -0.0028(2) 0.0373(9) Uani 1 1 d .
O1 O 0.2299(14) 0.6730(10) 0.1052(7) 0.045(3) Uani 1 1 d .
O2 O 0.086(2) 0.7961(14) -0.0465(12) 0.093(5) Uani 1 1 d .
O3 O 0.272(3) 0.6159(14) -0.0407(11) 0.089(5) Uani 1 1 d .
O4 O 0.413(2) 0.7605(16) -0.0283(12) 0.093(5) Uani 1 1 d .
O5 O 0.3876(7) 1.053(2) 0.9611(15) 0.130(19) Uani 0.50 1 d PD
H5A H 0.4041 1.0736 1.0081 0.156 Uiso 0.50 1 d PD
H5B H 0.2847 1.0642 0.9389 0.156 Uiso 0.50 1 d PD

loop_
_atom_site_aniso_label
_atom_site_aniso_U_11
_atom_site_aniso_U_22
_atom_site_aniso_U_33
_atom_site_aniso_U_23
_atom_site_aniso_U_13
_atom_site_aniso_U_12
Co1 0.0226(11) 0.0109(10) 0.0146(10) -0.0048(8) 0.0006(8) -0.0046(8)
N1 0.025(5) 0.013(4) 0.013(4) -0.003(3) 0.003(3) -0.005(3)
N2 0.023(5) 0.014(4) 0.018(4) -0.005(4) -0.003(4) 0.000(3)
N3 0.024(5) 0.017(4) 0.025(5) -0.004(4) 0.000(4) -0.008(4)
N4 0.029(5) 0.011(4) 0.017(4) -0.003(3) -0.004(4) -0.002(3)
C1 0.024(6) 0.017(5) 0.028(6) -0.006(5) 0.000(5) -0.006(4)
C2 0.027(6) 0.027(6) 0.028(6) -0.007(5) 0.007(5) -0.011(5)
C3 0.040(7) 0.035(7) 0.019(6) -0.003(5) 0.006(5) -0.013(5)
C4 0.024(6) 0.027(6) 0.017(5) -0.004(5) -0.002(4) -0.004(4)
C5 0.024(6) 0.013(5) 0.021(5) -0.006(4) -0.001(4) -0.005(4)
C6 0.024(5) 0.015(5) 0.017(5) -0.004(4) -0.003(4) -0.007(4)
C7 0.030(6) 0.012(5) 0.018(5) -0.004(4) -0.001(5) -0.005(4)
C8 0.030(6) 0.022(6) 0.031(6) -0.010(5) 0.001(5) -0.009(5)
C9 0.037(7) 0.023(6) 0.035(7) -0.008(5) -0.010(6) -0.012(5)
C10 0.050(8) 0.028(6) 0.022(6) -0.012(5) -0.005(5) -0.007(6)
C11 0.045(7) 0.026(6) 0.016(5) -0.009(5) 0.002(5) -0.009(5)
N21 0.048(6) 0.013(5) 0.031(5) -0.007(4) 0.000(5) -0.005(4)
N22 0.038(6) 0.014(4) 0.020(5) -0.004(4) -0.002(4) -0.001(4)
N23 0.026(5) 0.012(4) 0.021(5) -0.004(4) -0.004(4) 0.000(4)
N24 0.026(5) 0.010(4) 0.024(5) -0.004(4) 0.000(4) -0.003(3)
C21 0.056(8) 0.014(6) 0.037(7) -0.009(5) 0.009(6) -0.006(5)
C22 0.053(8) 0.024(7) 0.039(7) -0.019(6) 0.005(6) -0.010(6)
C23 0.050(8) 0.034(7) 0.026(6) -0.019(6) -0.001(6) 0.003(6)
C24 0.047(8) 0.014(6) 0.037(7) -0.009(5) -0.006(6) 0.001(5)
C25 0.024(5) 0.018(5) 0.023(5) -0.008(4) 0.002(4) -0.004(4)
C26 0.026(6) 0.013(5) 0.024(5) -0.005(4) 0.004(5) -0.004(4)
C27 0.024(5) 0.014(5) 0.024(6) -0.006(5) 0.000(4) -0.003(4)
C28 0.040(7) 0.017(6) 0.031(6) -0.012(5) -0.006(5) 0.001(5)
C29 0.048(8) 0.022(6) 0.026(6) -0.006(5) -0.009(6) 0.001(5)
C30 0.052(8) 0.020(6) 0.031(7) -0.002(5) -0.012(6) 0.001(5)
C31 0.036(7) 0.012(5) 0.032(6) -0.006(5) 0.000(5) -0.004(5)
Cl1 0.049(2) 0.0425(19) 0.0220(15) -0.0085(13) -0.0003(13) -0.0146(15)
O1 0.047(6) 0.063(7) 0.022(4) -0.012(4) 0.001(4) -0.008(5)
O2 0.107(12) 0.076(10) 0.075(9) -0.018(8) -0.042(9) 0.033(9)
O3 0.134(14) 0.079(10) 0.069(9) -0.053(8) 0.007(9) -0.010(9)
O4 0.090(11) 0.097(12) 0.081(10) 0.005(9) 0.007(9) -0.054(9)
O5 0.22(5) 0.11(3) 0.12(3) -0.09(3) 0.13(3) -0.12(3)

loop_
_atom_type_symbol
_atom_type_description
_atom_type_scat_dispersion_real
_atom_type_scat_dispersion_imag
_atom_type_scat_source
C C 0.0033 0.0016 'International Tables Vol C Tables 4.2.6.8 and 6.1.1.4'
H H 0.0000 0.0000 'International Tables Vol C Tables 4.2.6.8 and 6.1.1.4'
N N 0.0061 0.0033 'International Tables Vol C Tables 4.2.6.8 and 6.1.1.4'
O O 0.0106 0.0060 'International Tables Vol C Tables 4.2.6.8 and 6.1.1.4'
Cl Cl 0.1484 0.1585 'International Tables Vol C Tables 4.2.6.8 and 6.1.1.4'
Co Co 0.3494 0.9721 'International Tables Vol C Tables 4.2.6.8 and 6.1.1.4'

loop_
_geom_angle_atom_site_label_1
_geom_angle_atom_site_label_2
_geom_angle_atom_site_label_3
_geom_angle
_geom_angle_site_symmetry_1
_geom_angle_site_symmetry_3
N2 Co1 N2 179.999(2) 2_666 .
N2 Co1 N1 76.5(3) 2_666 2_666
N2 Co1 N1 103.5(3) . 2_666
N2 Co1 N1 103.5(3) 2_666 .
N2 Co1 N1 76.5(3) . .
N1 Co1 N1 179.999(2) 2_666 .
N2 Co1 N23 84.5(3) 2_666 .
N2 Co1 N23 95.5(3) . .
N1 Co1 N23 90.5(3) 2_666 .
N1 Co1 N23 89.5(3) . .
N2 Co1 N23 95.5(3) 2_666 2_666
N2 Co1 N23 84.5(3) . 2_666
N1 Co1 N23 89.5(3) 2_666 2_666
N1 Co1 N23 90.5(3) . 2_666
N23 Co1 N23 180.0(5) . 2_666
C1 N1 C5 118.8(9) . .
C1 N1 Co1 123.9(7) . .
C5 N1 Co1 117.1(7) . .
C6 N2 N3 109.8(9) . .
C6 N2 Co1 114.0(7) . .
N3 N2 Co1 131.9(7) . .
C7 N3 N2 106.6(9) . .
C6 N4 C11 133.8(10) . .
C6 N4 C7 104.5(9) . .
C11 N4 C7 121.6(10) . .
N1 C1 C2 121.5(11) . .
C3 C2 C1 118.8(11) . .
C2 C3 C4 120.2(11) . .
C5 C4 C3 117.5(10) . .
N1 C5 C4 123.2(10) . .
N1 C5 C6 110.9(9) . .
C4 C5 C6 125.8(10) . .
N2 C6 N4 109.1(9) . .
N2 C6 C5 119.4(9) . .
N4 C6 C5 131.5(10) . .
N3 C7 N4 110.0(9) . .
N3 C7 C8 130.2(11) . .
N4 C7 C8 119.8(10) . .
C9 C8 C7 118.3(11) . .
C8 C9 C10 120.5(11) . .
C11 C10 C9 122.2(12) . .
C10 C11 N4 117.5(11) . .
C21 N21 C25 116.5(11) . .
C26 N22 N23 109.2(9) . .
C27 N23 N22 107.5(8) . .
C27 N23 Co1 134.6(8) . .
N22 N23 Co1 117.4(6) . .
C31 N24 C26 132.9(10) . .
C31 N24 C27 122.4(10) . .
C26 N24 C27 104.7(9) . .
N21 C21 C22 124.4(12) . .
C23 C22 C21 118.5(12) . .
C22 C23 C24 119.1(12) . .
C25 C24 C23 118.0(11) . .
N21 C25 C24 123.4(11) . .
N21 C25 C26 117.9(10) . .
C24 C25 C26 118.7(10) . .
N22 C26 N24 109.5(10) . .
N22 C26 C25 123.1(10) . .
N24 C26 C25 127.4(9) . .
N23 C27 N24 109.2(9) . .
N23 C27 C28 131.8(10) . .
N24 C27 C28 119.1(10) . .
C29 C28 C27 118.5(11) . .
C28 C29 C30 120.7(11) . .
C31 C30 C29 121.4(11) . .
C30 C31 N24 118.0(11) . .
O2 Cl1 O4 112.6(11) . .
O2 Cl1 O1 109.7(9) . .
O4 Cl1 O1 108.6(8) . .
O2 Cl1 O3 109.0(10) . .
O4 Cl1 O3 107.0(12) . .
O1 Cl1 O3 109.9(8) . .

loop_
_geom_bond_atom_site_label_1
_geom_bond_atom_site_label_2
_geom_bond_distance
_geom_bond_site_symmetry_2
Co1 N2 2.100(9) 2_666
Co1 N2 2.100(9) .
Co1 N1 2.129(8) 2_666
Co1 N1 2.129(8) .
Co1 N23 2.222(8) .
Co1 N23 2.222(8) 2_666
N1 C1 1.342(14) .
N1 C5 1.352(14) .
N2 C6 1.314(14) .
N2 N3 1.367(13) .
N3 C7 1.321(15) .
N4 C6 1.373(14) .
N4 C11 1.396(14) .
N4 C7 1.397(15) .
C1 C2 1.400(17) .
C2 C3 1.377(18) .
C3 C4 1.394(17) .
C4 C5 1.381(16) .
C5 C6 1.474(14) .
C7 C8 1.410(16) .
C8 C9 1.371(18) .
C9 C10 1.412(19) .
C10 C11 1.357(18) .
N21 C21 1.338(17) .
N21 C25 1.348(15) .
N22 C26 1.322(15) .
N22 N23 1.361(13) .
N23 C27 1.343(14) .
N24 C31 1.383(14) .
N24 C26 1.384(15) .
N24 C27 1.393(15) .
C21 C22 1.380(19) .
C22 C23 1.373(19) .
C23 C24 1.399(18) .
C24 C25 1.391(17) .
C25 C26 1.472(16) .
C27 C28 1.418(16) .
C28 C29 1.364(17) .
C29 C30 1.420(18) .
C30 C31 1.355(18) .
Cl1 O2 1.411(14) .
Cl1 O4 1.415(15) .
Cl1 O1 1.421(9) .
Cl1 O3 1.430(14) .

loop_
_geom_torsion_atom_site_label_1
_geom_torsion_atom_site_label_2
_geom_torsion_atom_site_label_3
_geom_torsion_atom_site_label_4
_geom_torsion
_geom_torsion_site_symmetry_1
N2 Co1 N1 C1 -11.5(9) 2_666
N2 Co1 N1 C1 168.5(9) .
N23 Co1 N1 C1 72.7(9) .
N23 Co1 N1 C1 -107.3(9) 2_666
N2 Co1 N1 C5 174.4(7) 2_666
N2 Co1 N1 C5 -5.6(7) .
N23 Co1 N1 C5 -101.4(8) .
N23 Co1 N1 C5 78.6(8) 2_666
N1 Co1 N2 C6 -168.2(7) 2_666
N1 Co1 N2 C6 11.8(7) .
N23 Co1 N2 C6 99.9(8) .
N23 Co1 N2 C6 -80.1(8) 2_666
N1 Co1 N2 N3 -14.2(10) 2_666
N1 Co1 N2 N3 165.8(10) .
N23 Co1 N2 N3 -106.1(9) .
N23 Co1 N2 N3 73.9(9) 2_666
C6 N2 N3 C7 -1.7(11) .
Co1 N2 N3 C7 -156.5(8) .
C5 N1 C1 C2 -1.7(16) .
Co1 N1 C1 C2 -175.7(8) .
N1 C1 C2 C3 0.7(18) .
C1 C2 C3 C4 -0.3(19) .
C2 C3 C4 C5 0.8(18) .
C1 N1 C5 C4 2.3(16) .
Co1 N1 C5 C4 176.7(8) .
C1 N1 C5 C6 -175.3(9) .
Co1 N1 C5 C6 -0.9(11) .
C3 C4 C5 N1 -1.9(17) .
C3 C4 C5 C6 175.3(11) .
N3 N2 C6 N4 1.6(12) .
Co1 N2 C6 N4 161.3(6) .
N3 N2 C6 C5 -176.6(9) .
Co1 N2 C6 C5 -16.9(12) .
C11 N4 C6 N2 -178.1(11) .
C7 N4 C6 N2 -0.9(11) .
C11 N4 C6 C5 0(2) .
C7 N4 C6 C5 177.0(11) .
N1 C5 C6 N2 11.9(14) .
C4 C5 C6 N2 -165.6(10) .
N1 C5 C6 N4 -165.9(10) .
C4 C5 C6 N4 16.6(18) .
N2 N3 C7 N4 1.1(11) .
N2 N3 C7 C8 -177.8(11) .
C6 N4 C7 N3 -0.1(11) .
C11 N4 C7 N3 177.5(10) .
C6 N4 C7 C8 178.8(10) .
C11 N4 C7 C8 -3.5(15) .
N3 C7 C8 C9 -180.0(11) .
N4 C7 C8 C9 1.3(16) .
C7 C8 C9 C10 1.5(18) .
C8 C9 C10 C11 -2.1(19) .
C9 C10 C11 N4 -0.1(18) .
C6 N4 C11 C10 179.7(11) .
C7 N4 C11 C10 2.9(16) .
C26 N22 N23 C27 1.1(13) .
C26 N22 N23 Co1 174.1(7) .
N2 Co1 N23 C27 141.9(11) 2_666
N2 Co1 N23 C27 -38.1(11) .
N1 Co1 N23 C27 -141.7(10) 2_666
N1 Co1 N23 C27 38.3(11) .
N2 Co1 N23 N22 -28.6(8) 2_666
N2 Co1 N23 N22 151.4(8) .
N1 Co1 N23 N22 47.7(8) 2_666
N1 Co1 N23 N22 -132.3(8) .
C25 N21 C21 C22 -2(2) .
N21 C21 C22 C23 0(2) .
C21 C22 C23 C24 1(2) .
C22 C23 C24 C25 0(2) .
C21 N21 C25 C24 2.9(19) .
C21 N21 C25 C26 -178.1(11) .
C23 C24 C25 N21 -2(2) .
C23 C24 C25 C26 178.8(12) .
N23 N22 C26 N24 -0.9(13) .
N23 N22 C26 C25 -179.1(10) .
C31 N24 C26 N22 -178.8(12) .
C27 N24 C26 N22 0.4(12) .
C31 N24 C26 C25 -1(2) .
C27 N24 C26 C25 178.4(11) .
N21 C25 C26 N22 178.6(11) .
C24 C25 C26 N22 -2.4(18) .
N21 C25 C26 N24 0.8(18) .
C24 C25 C26 N24 179.8(11) .
N22 N23 C27 N24 -0.9(12) .
Co1 N23 C27 N24 -172.1(7) .
N22 N23 C27 C28 179.6(13) .
Co1 N23 C27 C28 8(2) .
C31 N24 C27 N23 179.6(10) .
C26 N24 C27 N23 0.4(12) .
C31 N24 C27 C28 -0.8(17) .
C26 N24 C27 C28 179.9(11) .
N23 C27 C28 C29 179.5(12) .
N24 C27 C28 C29 0.1(18) .
C27 C28 C29 C30 0(2) .
C28 C29 C30 C31 0(2) .
C29 C30 C31 N24 -1(2) .
C26 N24 C31 C30 -179.6(12) .
C27 N24 C31 C30 1.4(17) .
